data_7040125
loop_
_publ_author_name
'Dobrova, Aliona'
'Platzer, Sonja'
'Bacher, Felix'
'Milunovic, Miljan N. M.'
'Dobrov, Anatolie'
'Spengler, Gabriella'
'Enyedy, \'Eva A'
'Novitchi, Ghenadie'
'Arion, Vladimir B.'

_publ_section_title
;
 Structure-antiproliferative activity studies on l-proline- and
 homoproline-4-N-pyrrolidine-3-thiosemicarbazone hybrids and their
 nickel(ii), palladium(ii) and copper(ii) complexes.
;
_journal_issue 34
_journal_name_full 'Dalton transactions (Cambridge, England : 2003)'
_journal_page_first 13427
_journal_page_last 13439
_journal_paper_doi 10.1039/c6dt02784a
_journal_volume 45
_journal_year 2016
_chemical_absolute_configuration rmad
_chemical_formula_moiety '4(C19 H26 N4 O3 S), 5(C H4 O)'
_chemical_formula_sum 'C81 H124 N16 O17 S4'
_chemical_formula_weight 1722.19
_chemical_name_systematic
;
 ?
;
_space_group_crystal_system monoclinic
_space_group_IT_number 5
_space_group_name_Hall 'C 2y'
_space_group_name_H-M_alt 'C 1 2 1'
_symmetry_space_group_name_Hall 'C 2y'
_symmetry_space_group_name_H-M 'C 1 2 1'
_atom_sites_solution_hydrogens mixed
_audit_creation_method SHELXL-2014
_audit_update_record
;
2016-04-01 deposited with the CCDC.
2016-08-03 downloaded from the CCDC.
;
_cell_angle_alpha 90
_cell_angle_beta 90.967(2)
_cell_angle_gamma 90
_cell_formula_units_Z 2
_cell_length_a 10.5018(4)
_cell_length_b 24.7063(9)
_cell_length_c 16.9193(7)
_cell_measurement_reflns_used 9973
_cell_measurement_temperature 100(2)
_cell_measurement_theta_max 29.32
_cell_measurement_theta_min 2.44
_cell_volume 4389.3(3)
_computing_cell_refinement 'Bruker SAINT'
_computing_data_collection 'Bruker Apex2'
_computing_data_reduction 'Bruker SAINT'
_computing_molecular_graphics 'Bruker SHELXTL'
_computing_publication_material 'Bruker SHELXTL'
_computing_structure_refinement 'SHELXL-2014 (Sheldrick, 2014)'
_computing_structure_solution 'SHELXS-2014 (Sheldrick, 2014)'
_diffrn_ambient_temperature 100(2)
_diffrn_measured_fraction_theta_full 0.999
_diffrn_measured_fraction_theta_max 0.999
_diffrn_measurement_device_type 'Bruker D8 Venture'
_diffrn_measurement_method '\f and \w scans'
_diffrn_radiation_type MoK\a
_diffrn_radiation_wavelength 0.71073
_diffrn_reflns_av_R_equivalents 0.0291
_diffrn_reflns_av_unetI/netI 0.0214
_diffrn_reflns_Laue_measured_fraction_full 0.999
_diffrn_reflns_Laue_measured_fraction_max 0.999
_diffrn_reflns_limit_h_max 12
_diffrn_reflns_limit_h_min -12
_diffrn_reflns_limit_k_max 29
_diffrn_reflns_limit_k_min -29
_diffrn_reflns_limit_l_max 20
_diffrn_reflns_limit_l_min -20
_diffrn_reflns_number 41021
_diffrn_reflns_point_group_measured_fraction_full 0.999
_diffrn_reflns_point_group_measured_fraction_max 0.999
_diffrn_reflns_theta_full 25.242
_diffrn_reflns_theta_max 25.350
_diffrn_reflns_theta_min 2.041
_exptl_absorpt_coefficient_mu 0.182
_exptl_absorpt_correction_T_max 0.9779
_exptl_absorpt_correction_T_min 0.9646
_exptl_absorpt_correction_type numerical
_exptl_absorpt_process_details SADABS
_exptl_crystal_colour colourless
_exptl_crystal_density_diffrn 1.303
_exptl_crystal_description block
_exptl_crystal_F_000 1844
_exptl_crystal_size_max 0.199
_exptl_crystal_size_mid 0.125
_exptl_crystal_size_min 0.123
_exptl_transmission_factor_max 0.978
_exptl_transmission_factor_min 0.965
_refine_diff_density_max 0.908
_refine_diff_density_min -0.431
_refine_diff_density_rms 0.069
_refine_ls_abs_structure_details
;
 Flack x determined using 3557 quotients [(I+)-(I-)]/[(I+)+(I-)]
 (Parsons, Flack and Wagner, Acta Cryst. B69 (2013) 249-259).
;
_refine_ls_abs_structure_Flack 0.010(15)
_refine_ls_extinction_method none
_refine_ls_goodness_of_fit_ref 1.029
_refine_ls_hydrogen_treatment constr
_refine_ls_matrix_type full
_refine_ls_number_parameters 560
_refine_ls_number_reflns 8046
_refine_ls_number_restraints 4
_refine_ls_restrained_S_all 1.029
_refine_ls_R_factor_all 0.0579
_refine_ls_R_factor_gt 0.0543
_refine_ls_shift/su_max 0.000
_refine_ls_shift/su_mean 0.000
_refine_ls_structure_factor_coef Fsqd
_refine_ls_weighting_details 'w=1/[\s^2^(Fo^2^)+(0.1010P)^2^+5.4538P] where P=(Fo^2^+2Fc^2^)/3'
_refine_ls_weighting_scheme calc
_refine_ls_wR_factor_gt 0.1451
_refine_ls_wR_factor_ref 0.1492
_reflns_Friedel_coverage 0.951
_reflns_Friedel_fraction_full 0.999
_reflns_Friedel_fraction_max 0.999
_reflns_number_gt 7573
_reflns_number_total 8046
_reflns_threshold_expression 'I > 2\s(I)'
_cod_data_source_file c6dt02784a2.cif
_cod_data_source_block mimi203
_cod_depositor_comments 'Adding full bibliography for 7040123--7040126.cif.'
_cod_database_code 7040125
_shelx_space_group_comment
;
The symmetry employed for this shelxl refinement is uniquely defined
by the following loop, which should always be used as a source of
symmetry information in preference to the above space-group names.
They are only intended as comments.
;
_shelx_estimated_absorpt_t_min 0.965
_shelx_estimated_absorpt_t_max 0.978
_shelxl_version_number 2014-3

loop_
_space_group_symop_operation_xyz
'x, y, z'
'-x, y, -z'
'x+1/2, y+1/2, z'
'-x+1/2, y+1/2, -z'

loop_
_atom_site_label
_atom_site_type_symbol
_atom_site_fract_x
_atom_site_fract_y
_atom_site_fract_z
_atom_site_U_iso_or_equiv
_atom_site_adp_type
_atom_site_occupancy
_atom_site_site_symmetry_order
_atom_site_calc_flag
_atom_site_refinement_flags_posn
_atom_site_refinement_flags_adp
_atom_site_refinement_flags_occupancy
_atom_site_disorder_assembly
_atom_site_disorder_group
S1A S 0.30240(10) 0.66579(5) 0.44828(7) 0.0325(3) Uani 1 1 d . . . . .
O1A O 0.1896(3) 0.52967(13) 0.52527(17) 0.0281(7) Uani 1 1 d . . . . .
H1A H 0.2298 0.5491 0.4935 0.042 Uiso 1 1 calc R U . . .
O2A O 0.3436(4) 0.44147(16) 0.7161(3) 0.0523(10) Uani 1 1 d . . . . .
O3A O 0.3916(4) 0.52842(15) 0.7022(2) 0.0468(9) Uani 1 1 d . . . . .
N1A N 0.3760(3) 0.55155(14) 0.4318(2) 0.0224(7) Uani 1 1 d . . . . .
N2A N 0.4552(3) 0.58717(14) 0.3950(2) 0.0217(7) Uani 1 1 d . . . . .
H2A H 0.5210 0.5754 0.3684 0.026 Uiso 1 1 calc R U . . .
N3A N 0.5148(3) 0.67343(14) 0.3651(2) 0.0261(8) Uani 1 1 d . . . . .
N4A N 0.0929(3) 0.45773(16) 0.6922(2) 0.0310(8) Uani 1 1 d . . . . .
H4A H 0.1432 0.4245 0.7057 0.037 Uiso 1 1 calc R U . . .
C1A C 0.2207(4) 0.47716(18) 0.5142(2) 0.0232(8) Uani 1 1 d . . . . .
C2A C 0.1496(4) 0.4373(2) 0.5533(2) 0.0274(9) Uani 1 1 d . . . . .
C3A C 0.1779(4) 0.3827(2) 0.5404(3) 0.0295(10) Uani 1 1 d . . . . .
H3A H 0.1290 0.3558 0.5663 0.035 Uiso 1 1 calc R U . . .
C4A C 0.2747(5) 0.36655(19) 0.4914(3) 0.0311(10) Uani 1 1 d . . . . .
C5A C 0.3461(5) 0.40648(18) 0.4548(2) 0.0266(9) Uani 1 1 d . . . . .
H5A H 0.4144 0.3960 0.4220 0.032 Uiso 1 1 calc R U . . .
C6A C 0.3205(4) 0.46137(18) 0.4646(2) 0.0234(9) Uani 1 1 d . . . . .
C7A C 0.3995(4) 0.50059(18) 0.4245(2) 0.0228(8) Uani 1 1 d . . . . .
H7A H 0.4682 0.4887 0.3930 0.027 Uiso 1 1 calc R U . . .
C8A C 0.4306(4) 0.64141(18) 0.4004(2) 0.0232(8) Uani 1 1 d . . . . .
C9A C 0.3057(6) 0.3074(2) 0.4785(3) 0.0433(13) Uani 1 1 d . . . . .
H9A H 0.3247 0.3013 0.4226 0.065 Uiso 1 1 calc R U . . .
H9B H 0.2326 0.2851 0.4932 0.065 Uiso 1 1 calc R U . . .
H9C H 0.3799 0.2973 0.5112 0.065 Uiso 1 1 calc R U . . .
C10A C 0.0451(4) 0.4526(2) 0.6081(3) 0.0321(10) Uani 1 1 d . . . . .
H10A H -0.0226 0.4247 0.6054 0.038 Uiso 1 1 calc R U . . .
H10B H 0.0075 0.4875 0.5908 0.038 Uiso 1 1 calc R U . . .
C11A C -0.0146(4) 0.4620(2) 0.7488(3) 0.0378(11) Uani 1 1 d . . . . .
H11A H -0.0511 0.4260 0.7604 0.045 Uiso 1 1 calc R U . . .
H11B H -0.0827 0.4860 0.7279 0.045 Uiso 1 1 calc R U . . .
C12A C 0.0493(5) 0.4862(2) 0.8217(3) 0.0439(12) Uani 1 1 d . . . . .
H12A H -0.0142 0.5015 0.8580 0.053 Uiso 1 1 calc R U . . .
H12B H 0.1013 0.4589 0.8503 0.053 Uiso 1 1 calc R U . . .
C13A C 0.1318(6) 0.5300(2) 0.7875(3) 0.0464(13) Uani 1 1 d . . . . .
H13A H 0.2055 0.5377 0.8230 0.056 Uiso 1 1 calc R U . . .
H13B H 0.0825 0.5637 0.7793 0.056 Uiso 1 1 calc R U . . .
C14A C 0.1767(5) 0.5065(2) 0.7071(3) 0.0355(10) Uani 1 1 d . . . . .
H14A H 0.1619 0.5338 0.6643 0.043 Uiso 1 1 calc R U . . .
C15A C 0.3187(4) 0.48967(19) 0.7092(3) 0.0263(9) Uani 1 1 d . . . . .
C16A C 0.6335(4) 0.65414(18) 0.3298(3) 0.0280(9) Uani 1 1 d . . . . .
H16A H 0.6166 0.6367 0.2780 0.034 Uiso 1 1 calc R U . . .
H16B H 0.6779 0.6281 0.3651 0.034 Uiso 1 1 calc R U . . .
C17A C 0.7112(5) 0.7059(2) 0.3205(3) 0.0349(10) Uani 1 1 d . . . . .
H17A H 0.7651 0.7040 0.2731 0.042 Uiso 1 1 calc R U . . .
H17B H 0.7663 0.7123 0.3676 0.042 Uiso 1 1 calc R U . . .
C18A C 0.6106(5) 0.7504(2) 0.3116(3) 0.0373(11) Uani 1 1 d . . . . .
H18A H 0.6459 0.7861 0.3271 0.045 Uiso 1 1 calc R U . . .
H18B H 0.5778 0.7525 0.2564 0.045 Uiso 1 1 calc R U . . .
C19A C 0.5073(5) 0.73282(18) 0.3673(3) 0.0335(10) Uani 1 1 d . . . . .
H19A H 0.5238 0.7467 0.4214 0.040 Uiso 1 1 calc R U . . .
H19B H 0.4226 0.7456 0.3487 0.040 Uiso 1 1 calc R U . . .
S1B S 0.82892(13) 0.12502(5) -0.06563(8) 0.0413(3) Uani 1 1 d . . . . .
O1B O 0.7006(3) 0.25239(14) 0.0203(2) 0.0337(8) Uani 1 1 d . . . . .
H1B H 0.7484 0.2353 -0.0102 0.051 Uiso 1 1 calc R U . . .
O2B O 0.8946(3) 0.34811(14) 0.2545(2) 0.0339(7) Uani 1 1 d . . . . .
O3B O 0.8488(3) 0.27285(14) 0.18521(19) 0.0325(7) Uani 1 1 d . . . . .
N1B N 0.8898(3) 0.24149(15) -0.0720(2) 0.0257(7) Uani 1 1 d . . . . .
N2B N 0.9748(4) 0.20855(16) -0.1090(2) 0.0273(8) Uani 1 1 d . . . . .
H2B H 1.0397 0.2223 -0.1343 0.033 Uiso 1 1 calc R U . . .
N3B N 1.0508(4) 0.12545(16) -0.1386(2) 0.0304(8) Uani 1 1 d . . . . .
N4B N 0.6061(3) 0.28830(17) 0.1757(2) 0.0318(9) Uani 1 1 d . . . . .
H4B H 0.6695 0.2622 0.1543 0.038 Uiso 1 1 calc R U . . .
C1B C 0.7224(4) 0.3063(2) 0.0128(3) 0.0288(10) Uani 1 1 d . . . . .
C2B C 0.6445(4) 0.3413(2) 0.0558(3) 0.0333(10) Uani 1 1 d . . . . .
C3B C 0.6604(5) 0.3971(2) 0.0486(3) 0.0363(11) Uani 1 1 d . . . . .
H3B H 0.6048 0.4205 0.0762 0.044 Uiso 1 1 calc R U . . .
C4B C 0.7546(5) 0.4196(2) 0.0024(3) 0.0340(10) Uani 1 1 d . . . . .
C5B C 0.8323(5) 0.3843(2) -0.0383(3) 0.0302(10) Uani 1 1 d . . . . .
H5B H 0.8979 0.3988 -0.0699 0.036 Uiso 1 1 calc R U . . .
C6B C 0.8180(4) 0.32791(18) -0.0346(2) 0.0256(9) Uani 1 1 d . . . . .
C7B C 0.9043(4) 0.29305(18) -0.0778(2) 0.0256(9) Uani 1 1 d . . . . .
H7B H 0.9694 0.3080 -0.1094 0.031 Uiso 1 1 calc R U . . .
C8B C 0.9571(5) 0.15396(18) -0.1059(2) 0.0286(10) Uani 1 1 d . . . . .
C9B C 0.7726(7) 0.4802(2) -0.0039(3) 0.0492(14) Uani 1 1 d . . . . .
H9D H 0.8636 0.4888 -0.0006 0.074 Uiso 1 1 calc R U . . .
H9E H 0.7284 0.4981 0.0394 0.074 Uiso 1 1 calc R U . . .
H9F H 0.7374 0.4929 -0.0546 0.074 Uiso 1 1 calc R U . . .
C10B C 0.5443(5) 0.3163(2) 0.1060(3) 0.0394(12) Uani 1 1 d . . . . .
H10C H 0.4944 0.2898 0.0744 0.047 Uiso 1 1 calc R U . . .
H10D H 0.4854 0.3446 0.1247 0.047 Uiso 1 1 calc R U . . .
C11B C 0.5132(5) 0.2560(2) 0.2228(3) 0.0452(13) Uani 1 1 d . . . . .
H11C H 0.4293 0.2742 0.2246 0.054 Uiso 1 1 calc R U . . .
H11D H 0.5020 0.2192 0.2007 0.054 Uiso 1 1 calc R U . . .
C12B C 0.5754(6) 0.2542(3) 0.3030(4) 0.0641(19) Uani 1 1 d . . . . .
H12C H 0.5117 0.2467 0.3441 0.077 Uiso 1 1 calc R U . . .
H12D H 0.6417 0.2257 0.3054 0.077 Uiso 1 1 calc R U . . .
C13B C 0.6331(6) 0.3088(3) 0.3147(3) 0.060(2) Uani 1 1 d . . . . .
H13C H 0.7058 0.3071 0.3527 0.072 Uiso 1 1 calc R U . . .
H13D H 0.5694 0.3347 0.3347 0.072 Uiso 1 1 calc R U . . .
C14B C 0.6779(4) 0.3255(2) 0.2324(3) 0.0326(10) Uani 1 1 d . . . . .
H14B H 0.6566 0.3642 0.2214 0.039 Uiso 1 1 calc R U . . .
C15B C 0.8211(4) 0.31523(18) 0.2225(3) 0.0258(9) Uani 1 1 d . . . . .
C16B C 1.1727(5) 0.1471(2) -0.1640(3) 0.0357(11) Uani 1 1 d . . . . .
H16C H 1.2075 0.1732 -0.1250 0.043 Uiso 1 1 calc R U . . .
H16D H 1.1639 0.1653 -0.2160 0.043 Uiso 1 1 calc R U . . .
C17B C 1.2581(6) 0.0968(2) -0.1695(3) 0.0455(13) Uani 1 1 d . . . . .
H17C H 1.3227 0.1013 -0.2109 0.055 Uiso 1 1 calc R U . . .
H17D H 1.3017 0.0893 -0.1184 0.055 Uiso 1 1 calc R U . . .
C18B C 1.1645(6) 0.0519(2) -0.1910(3) 0.0471(14) Uani 1 1 d . . . . .
H18C H 1.1421 0.0526 -0.2481 0.057 Uiso 1 1 calc R U . . .
H18D H 1.1998 0.0159 -0.1773 0.057 Uiso 1 1 calc R U . . .
C19B C 1.0508(6) 0.0650(2) -0.1416(3) 0.0398(12) Uani 1 1 d . . . . .
H19C H 0.9713 0.0512 -0.1666 0.048 Uiso 1 1 calc R U . . .
H19D H 1.0600 0.0494 -0.0880 0.048 Uiso 1 1 calc R U . . .
O8A O 0.4327(7) 0.3816(3) 0.2647(5) 0.0452(17) Uani 0.5 1 d D . P A 1
H8A H 0.4688 0.3988 0.3016 0.068 Uiso 0.5 1 calc R U P A 1
O8B O 0.4359(6) 0.4177(4) 0.2045(5) 0.067(3) Uani 0.5 1 d D . P A 2
H8B H 0.4932 0.4237 0.2385 0.100 Uiso 0.5 1 calc R U P A 2
C40 C 0.3206(7) 0.4082(3) 0.2421(4) 0.0618(18) Uani 1 1 d D . . . .
H40A H 0.2747 0.4194 0.2893 0.093 Uiso 0.5 1 d R U P A 1
H40B H 0.2669 0.3836 0.2105 0.093 Uiso 0.5 1 d R U P A 1
H40C H 0.3415 0.4401 0.2105 0.093 Uiso 0.5 1 d R U P A 1
H40D H 0.3343 0.4092 0.2995 0.093 Uiso 0.5 1 d R U P A 2
H40E H 0.2877 0.3725 0.2266 0.093 Uiso 0.5 1 d R U P A 2
H40F H 0.2589 0.4361 0.2265 0.093 Uiso 0.5 1 d R U P A 2
O7 O -0.0536(8) 0.6601(4) 0.1032(5) 0.059(2) Uani 0.5 1 d D . P B -1
H7 H -0.1313 0.6526 0.1064 0.088 Uiso 0.5 1 calc R U P B -1
C39 C -0.0086(11) 0.6431(5) 0.0291(6) 0.050(3) Uani 0.5 1 d D . P B -1
H39A H -0.0583 0.6607 -0.0131 0.074 Uiso 0.5 1 d R U P B -1
H39B H -0.0176 0.6037 0.0245 0.074 Uiso 0.5 1 d R U P B -1
H39C H 0.0813 0.6530 0.0246 0.074 Uiso 0.5 1 d R U P B -1
O9 O 0.0798(5) 0.5914(3) 0.3569(3) 0.0785(16) Uani 1 1 d D . . . .
H9X H 0.0883 0.5595 0.3734 0.118 Uiso 0.5 1 d R U P C -2
H9Y H 0.0605 0.5611 0.3757 0.118 Uiso 0.5 1 d R U P D -1
C41A C -0.0182(17) 0.6270(9) 0.3679(13) 0.082(6) Uani 0.5 1 d D . P E -1
H41A H -0.0964 0.6068 0.3786 0.123 Uiso 0.5 1 d R U P E -1
H41B H -0.0308 0.6490 0.3202 0.123 Uiso 0.5 1 d R U P E -1
H41C H 0.0024 0.6506 0.4129 0.123 Uiso 0.5 1 d R U P E -1
C41B C -0.0021(18) 0.6193(9) 0.4053(11) 0.082(6) Uani 0.5 1 d D . P E -2
H41D H -0.0880 0.6041 0.3997 0.123 Uiso 0.5 1 d R U P E -2
H41E H -0.0036 0.6576 0.3902 0.123 Uiso 0.5 1 d R U P E -2
H41F H 0.0273 0.6159 0.4603 0.123 Uiso 0.5 1 d R U P E -2

loop_
_atom_site_aniso_label
_atom_site_aniso_U_11
_atom_site_aniso_U_22
_atom_site_aniso_U_33
_atom_site_aniso_U_23
_atom_site_aniso_U_13
_atom_site_aniso_U_12
S1A 0.0293(5) 0.0316(6) 0.0368(6) -0.0013(5) 0.0072(4) 0.0092(5)
O1A 0.0266(16) 0.0329(17) 0.0251(16) 0.0056(13) 0.0068(12) 0.0019(13)
O2A 0.0356(19) 0.042(2) 0.079(3) 0.005(2) 0.0062(18) 0.0029(16)
O3A 0.054(2) 0.041(2) 0.046(2) 0.0004(17) 0.0278(17) -0.0146(17)
N1A 0.0223(17) 0.0262(19) 0.0188(16) 0.0031(13) 0.0003(13) -0.0026(14)
N2A 0.0217(16) 0.0211(17) 0.0223(17) 0.0003(13) 0.0058(13) 0.0002(13)
N3A 0.0290(18) 0.0210(19) 0.0284(18) 0.0004(14) 0.0041(14) 0.0025(15)
N4A 0.0260(18) 0.036(2) 0.0313(19) 0.0027(16) 0.0019(15) -0.0007(15)
C1A 0.022(2) 0.031(2) 0.0166(19) 0.0028(16) -0.0025(15) -0.0022(17)
C2A 0.026(2) 0.038(3) 0.018(2) 0.0018(17) -0.0031(16) -0.0064(18)
C3A 0.036(2) 0.031(2) 0.021(2) 0.0065(18) -0.0060(18) -0.0130(19)
C4A 0.044(3) 0.031(2) 0.018(2) -0.0003(17) -0.0045(18) -0.011(2)
C5A 0.038(2) 0.026(2) 0.0153(19) -0.0018(16) -0.0021(16) -0.0018(18)
C6A 0.029(2) 0.026(2) 0.0153(18) 0.0034(16) -0.0017(15) -0.0024(16)
C7A 0.025(2) 0.028(2) 0.0149(19) -0.0025(16) 0.0020(15) -0.0016(17)
C8A 0.0220(19) 0.026(2) 0.0210(19) 0.0003(16) -0.0014(15) 0.0046(16)
C9A 0.069(4) 0.032(3) 0.029(2) 0.000(2) -0.001(2) -0.012(2)
C10A 0.023(2) 0.051(3) 0.023(2) 0.005(2) -0.0027(16) -0.0089(19)
C11A 0.026(2) 0.046(3) 0.042(3) 0.007(2) 0.0088(19) 0.001(2)
C12A 0.040(3) 0.054(3) 0.037(3) 0.000(2) 0.011(2) 0.006(2)
C13A 0.047(3) 0.051(3) 0.041(3) -0.008(2) 0.004(2) -0.002(3)
C14A 0.035(2) 0.036(2) 0.035(3) -0.001(2) 0.0065(19) -0.001(2)
C15A 0.023(2) 0.033(2) 0.024(2) -0.0051(17) 0.0035(16) -0.0055(17)
C16A 0.031(2) 0.027(2) 0.027(2) -0.0033(17) 0.0059(17) -0.0047(17)
C17A 0.038(3) 0.032(2) 0.034(2) 0.0007(19) 0.0040(19) -0.009(2)
C18A 0.048(3) 0.029(2) 0.035(3) 0.009(2) -0.007(2) -0.009(2)
C19A 0.041(3) 0.023(2) 0.036(3) 0.0041(18) -0.001(2) 0.0043(19)
S1B 0.0506(7) 0.0337(6) 0.0401(7) -0.0049(5) 0.0160(5) -0.0147(5)
O1B 0.0310(16) 0.0370(18) 0.0335(18) -0.0108(14) 0.0128(13) -0.0089(14)
O2B 0.0266(15) 0.0309(16) 0.0442(19) -0.0070(14) -0.0033(13) -0.0037(13)
O3B 0.0318(16) 0.0317(17) 0.0343(17) -0.0078(14) 0.0070(13) 0.0005(14)
N1B 0.0286(18) 0.0278(19) 0.0210(17) -0.0023(14) 0.0039(14) -0.0028(15)
N2B 0.0306(19) 0.0265(19) 0.0250(18) 0.0014(15) 0.0110(15) -0.0005(15)
N3B 0.041(2) 0.0236(18) 0.0265(18) 0.0018(16) 0.0005(15) 0.0045(16)
N4B 0.0251(18) 0.044(2) 0.0262(19) -0.0113(16) 0.0076(14) -0.0094(16)
C1B 0.026(2) 0.036(3) 0.024(2) -0.0084(18) -0.0040(17) -0.0009(18)
C2B 0.025(2) 0.052(3) 0.023(2) -0.009(2) -0.0009(17) 0.008(2)
C3B 0.035(2) 0.044(3) 0.029(2) -0.011(2) -0.0082(19) 0.019(2)
C4B 0.045(3) 0.034(3) 0.022(2) -0.0011(18) -0.0099(18) 0.014(2)
C5B 0.035(2) 0.033(2) 0.022(2) 0.0002(18) -0.0046(18) 0.0048(19)
C6B 0.025(2) 0.033(2) 0.018(2) 0.0006(17) -0.0061(16) 0.0039(18)
C7B 0.029(2) 0.028(2) 0.020(2) 0.0007(17) 0.0022(16) 0.0006(17)
C8B 0.044(3) 0.023(2) 0.0185(19) 0.0011(16) 0.0011(17) 0.0014(18)
C9B 0.077(4) 0.038(3) 0.032(3) 0.001(2) -0.002(3) 0.022(3)
C10B 0.027(2) 0.055(3) 0.036(3) -0.011(2) -0.002(2) 0.004(2)
C11B 0.032(2) 0.061(3) 0.043(3) -0.007(2) 0.011(2) -0.020(2)
C12B 0.047(3) 0.102(6) 0.043(3) 0.022(3) 0.002(3) -0.022(4)
C13B 0.043(3) 0.105(6) 0.033(3) -0.029(3) 0.014(2) -0.030(3)
C14B 0.024(2) 0.046(3) 0.027(2) -0.017(2) 0.0042(17) -0.005(2)
C15B 0.023(2) 0.028(2) 0.026(2) -0.0020(17) 0.0041(16) 0.0001(17)
C16B 0.041(3) 0.034(2) 0.033(2) 0.0053(19) 0.011(2) 0.006(2)
C17B 0.051(3) 0.043(3) 0.043(3) -0.001(2) 0.006(2) 0.019(2)
C18B 0.067(4) 0.041(3) 0.033(3) -0.007(2) -0.002(2) 0.018(3)
C19B 0.061(3) 0.024(2) 0.034(3) 0.0027(19) 0.002(2) 0.009(2)
O8A 0.045(4) 0.044(4) 0.047(4) -0.002(3) 0.006(3) 0.009(3)
O8B 0.035(4) 0.091(7) 0.074(6) -0.042(6) -0.003(4) 0.021(4)
C40 0.069(4) 0.065(4) 0.051(4) -0.014(3) -0.016(3) 0.016(3)
O7 0.056(5) 0.063(5) 0.057(5) -0.011(4) -0.011(4) -0.012(4)
C39 0.038(5) 0.039(5) 0.071(8) 0.002(5) 0.001(6) 0.004(5)
O9 0.059(3) 0.106(4) 0.071(3) 0.001(3) -0.006(2) 0.002(3)
C41A 0.034(5) 0.044(7) 0.167(18) 0.012(11) -0.032(9) 0.004(4)
C41B 0.034(5) 0.044(7) 0.167(18) 0.012(11) -0.032(9) 0.004(4)

loop_
_atom_type_symbol
_atom_type_description
_atom_type_scat_dispersion_real
_atom_type_scat_dispersion_imag
_atom_type_scat_source
C C 0.0033 0.0016 'International Tables Vol C Tables 4.2.6.8 and 6.1.1.4'
H H 0.0000 0.0000 'International Tables Vol C Tables 4.2.6.8 and 6.1.1.4'
N N 0.0061 0.0033 'International Tables Vol C Tables 4.2.6.8 and 6.1.1.4'
O O 0.0106 0.0060 'International Tables Vol C Tables 4.2.6.8 and 6.1.1.4'
S S 0.1246 0.1234 'International Tables Vol C Tables 4.2.6.8 and 6.1.1.4'

loop_
_geom_angle_atom_site_label_1
_geom_angle_atom_site_label_2
_geom_angle_atom_site_label_3
_geom_angle
C7A N1A N2A 117.8(4)
N1A N2A C8A 118.9(3)
C8A N3A C16A 124.2(4)
C8A N3A C19A 122.9(4)
C16A N3A C19A 112.3(3)
C11A N4A C10A 111.6(3)
C11A N4A C14A 106.3(4)
C10A N4A C14A 114.2(4)
O1A C1A C2A 118.4(4)
O1A C1A C6A 122.2(4)
C2A C1A C6A 119.5(4)
C3A C2A C1A 119.1(4)
C3A C2A C10A 119.9(4)
C1A C2A C10A 121.0(4)
C4A C3A C2A 122.1(4)
C3A C4A C5A 118.1(4)
C3A C4A C9A 121.8(4)
C5A C4A C9A 120.1(4)
C4A C5A C6A 122.1(4)
C5A C6A C1A 119.2(4)
C5A C6A C7A 118.7(4)
C1A C6A C7A 122.1(4)
N1A C7A C6A 119.7(4)
N3A C8A N2A 115.0(4)
N3A C8A S1A 122.8(3)
N2A C8A S1A 122.2(3)
C2A C10A N4A 111.8(3)
N4A C11A C12A 102.7(4)
C13A C12A C11A 102.8(4)
C12A C13A C14A 104.6(4)
N4A C14A C15A 110.4(4)
N4A C14A C13A 105.0(4)
C15A C14A C13A 112.7(4)
O2A C15A O3A 129.2(5)
O2A C15A C14A 117.9(4)
O3A C15A C14A 112.9(4)
N3A C16A C17A 103.2(4)
C16A C17A C18A 104.1(4)
C19A C18A C17A 103.5(4)
N3A C19A C18A 103.4(4)
C7B N1B N2B 118.4(4)
C8B N2B N1B 118.8(4)
C8B N3B C16B 125.7(4)
C8B N3B C19B 122.7(4)
C16B N3B C19B 110.9(4)
C11B N4B C10B 112.6(4)
C11B N4B C14B 107.8(3)
C10B N4B C14B 114.9(4)
O1B C1B C6B 123.5(4)
O1B C1B C2B 117.0(4)
C6B C1B C2B 119.5(5)
C3B C2B C1B 119.5(5)
C3B C2B C10B 123.0(4)
C1B C2B C10B 117.5(5)
C4B C3B C2B 122.2(4)
C5B C4B C3B 117.3(5)
C5B C4B C9B 120.8(5)
C3B C4B C9B 121.8(5)
C4B C5B C6B 122.6(5)
C1B C6B C5B 118.9(4)
C1B C6B C7B 121.3(4)
C5B C6B C7B 119.8(4)
N1B C7B C6B 118.2(4)
N3B C8B N2B 113.8(4)
N3B C8B S1B 123.0(3)
N2B C8B S1B 123.2(4)
C2B C10B N4B 109.6(4)
C12B C11B N4B 102.7(4)
C13B C12B C11B 105.3(6)
C12B C13B C14B 104.6(4)
N4B C14B C13B 104.7(4)
N4B C14B C15B 107.9(3)
C13B C14B C15B 111.7(4)
O2B C15B O3B 128.1(4)
O2B C15B C14B 116.6(4)
O3B C15B C14B 115.2(4)
N3B C16B C17B 103.7(4)
C18B C17B C16B 103.2(4)
C19B C18B C17B 103.0(4)
N3B C19B C18B 103.6(4)

loop_
_geom_bond_atom_site_label_1
_geom_bond_atom_site_label_2
_geom_bond_distance
S1A C8A 1.693(4)
O1A C1A 1.351(5)
O2A C15A 1.224(6)
O3A C15A 1.233(6)
N1A C7A 1.289(6)
N1A N2A 1.367(5)
N2A C8A 1.368(6)
N3A C8A 1.335(6)
N3A C16A 1.470(5)
N3A C19A 1.470(6)
N4A C11A 1.497(6)
N4A C10A 1.506(6)
N4A C14A 1.510(6)
C1A C2A 1.407(6)
C1A C6A 1.409(6)
C2A C3A 1.401(7)
C2A C10A 1.497(6)
C3A C4A 1.382(7)
C4A C5A 1.391(6)
C4A C9A 1.515(7)
C5A C6A 1.393(6)
C6A C7A 1.452(6)
C11A C12A 1.516(8)
C12A C13A 1.506(8)
C13A C14A 1.559(7)
C14A C15A 1.548(6)
C16A C17A 1.527(6)
C17A C18A 1.531(7)
C18A C19A 1.514(7)
S1B C8B 1.679(5)
O1B C1B 1.358(6)
O2B C15B 1.239(5)
O3B C15B 1.259(5)
N1B C7B 1.287(6)
N1B N2B 1.367(5)
N2B C8B 1.363(6)
N3B C8B 1.338(6)
N3B C16B 1.459(6)
N3B C19B 1.494(6)
N4B C11B 1.500(6)
N4B C10B 1.505(7)
N4B C14B 1.519(5)
C1B C6B 1.400(6)
C1B C2B 1.402(6)
C2B C3B 1.395(8)
C2B C10B 1.497(7)
C3B C4B 1.387(8)
C4B C5B 1.385(7)
C4B C9B 1.513(8)
C5B C6B 1.402(7)
C6B C7B 1.456(6)
C11B C12B 1.496(8)
C12B C13B 1.491(10)
C13B C14B 1.534(7)
C14B C15B 1.537(6)
C16B C17B 1.536(7)
C17B C18B 1.523(9)
C18B C19B 1.504(8)
O8A C40 1.396(8)
O8B C40 1.398(8)
O7 C39 1.410(11)
O9 C41A 1.369(13)
O9 C41B 1.381(14)

loop_
_geom_torsion_atom_site_label_1
_geom_torsion_atom_site_label_2
_geom_torsion_atom_site_label_3
_geom_torsion_atom_site_label_4
_geom_torsion
C7A N1A N2A C8A 178.5(4)
O1A C1A C2A C3A 178.0(4)
C6A C1A C2A C3A -1.4(6)
O1A C1A C2A C10A -2.2(6)
C6A C1A C2A C10A 178.4(4)
C1A C2A C3A C4A 0.9(6)
C10A C2A C3A C4A -178.9(4)
C2A C3A C4A C5A 0.7(7)
C2A C3A C4A C9A 179.4(4)
C3A C4A C5A C6A -1.7(6)
C9A C4A C5A C6A 179.6(4)
C4A C5A C6A C1A 1.1(6)
C4A C5A C6A C7A 179.9(4)
O1A C1A C6A C5A -178.9(4)
C2A C1A C6A C5A 0.5(6)
O1A C1A C6A C7A 2.4(6)
C2A C1A C6A C7A -178.3(4)
N2A N1A C7A C6A 177.9(3)
C5A C6A C7A N1A 178.9(4)
C1A C6A C7A N1A -2.4(6)
C16A N3A C8A N2A -6.3(6)
C19A N3A C8A N2A -177.5(4)
C16A N3A C8A S1A 173.8(3)
C19A N3A C8A S1A 2.7(6)
N1A N2A C8A N3A 177.9(3)
N1A N2A C8A S1A -2.2(5)
C3A C2A C10A N4A 88.2(5)
C1A C2A C10A N4A -91.6(5)
C11A N4A C10A C2A -168.7(4)
C14A N4A C10A C2A 70.8(5)
C10A N4A C11A C12A -160.7(4)
C14A N4A C11A C12A -35.7(5)
N4A C11A C12A C13A 43.7(5)
C11A C12A C13A C14A -34.8(5)
C11A N4A C14A C15A 135.7(4)
C10A N4A C14A C15A -100.9(5)
C11A N4A C14A C13A 14.0(5)
C10A N4A C14A C13A 137.4(4)
C12A C13A C14A N4A 13.1(5)
C12A C13A C14A C15A -107.0(5)
N4A C14A C15A O2A -15.3(6)
C13A C14A C15A O2A 101.7(5)
N4A C14A C15A O3A 163.7(4)
C13A C14A C15A O3A -79.3(5)
C8A N3A C16A C17A -163.8(4)
C19A N3A C16A C17A 8.1(5)
N3A C16A C17A C18A -27.6(5)
C16A C17A C18A C19A 37.1(5)
C8A N3A C19A C18A -173.1(4)
C16A N3A C19A C18A 14.9(5)
C17A C18A C19A N3A -31.5(5)
C7B N1B N2B C8B -177.3(4)
O1B C1B C2B C3B -178.2(4)
C6B C1B C2B C3B 2.3(7)
O1B C1B C2B C10B -0.1(6)
C6B C1B C2B C10B -179.6(4)
C1B C2B C3B C4B -2.6(7)
C10B C2B C3B C4B 179.4(4)
C2B C3B C4B C5B 1.2(7)
C2B C3B C4B C9B -178.9(5)
C3B C4B C5B C6B 0.5(7)
C9B C4B C5B C6B -179.3(4)
O1B C1B C6B C5B 179.9(4)
C2B C1B C6B C5B -0.6(6)
O1B C1B C6B C7B -1.9(6)
C2B C1B C6B C7B 177.5(4)
C4B C5B C6B C1B -0.8(6)
C4B C5B C6B C7B -179.0(4)
N2B N1B C7B C6B -176.5(4)
C1B C6B C7B N1B 0.6(6)
C5B C6B C7B N1B 178.8(4)
C16B N3B C8B N2B 10.2(6)
C19B N3B C8B N2B 179.9(4)
C16B N3B C8B S1B -170.5(4)
C19B N3B C8B S1B -0.7(6)
N1B N2B C8B N3B -175.1(4)
N1B N2B C8B S1B 5.5(6)
C3B C2B C10B N4B -111.4(5)
C1B C2B C10B N4B 70.5(5)
C11B N4B C10B C2B -172.4(4)
C14B N4B C10B C2B 63.7(5)
C10B N4B C11B C12B -155.0(5)
C14B N4B C11B C12B -27.2(6)
N4B C11B C12B C13B 38.6(6)
C11B C12B C13B C14B -35.3(7)
C11B N4B C14B C13B 6.1(6)
C10B N4B C14B C13B 132.5(5)
C11B N4B C14B C15B 125.2(4)
C10B N4B C14B C15B -108.3(4)
C12B C13B C14B N4B 17.7(6)
C12B C13B C14B C15B -98.9(5)
N4B C14B C15B O2B 168.5(4)
C13B C14B C15B O2B -76.9(6)
N4B C14B C15B O3B -14.3(6)
C13B C14B C15B O3B 100.3(5)
C8B N3B C16B C17B 161.2(4)
C19B N3B C16B C17B -9.5(5)
N3B C16B C17B C18B 30.2(5)
C16B C17B C18B C19B -39.7(5)
C8B N3B C19B C18B 173.8(4)
C16B N3B C19B C18B -15.1(5)
C17B C18B C19B N3B 33.6(5)
